data_7014876
loop_
_publ_author_name
'Zhang, Furen'
'Song, Haibin'
'Zi, Guofu'

_publ_section_title
;
 Synthesis and catalytic activity of group 5 metal amides with chiral
 biaryldiamine-based ligands.
;
_journal_issue 7
_journal_name_full 'Dalton transactions (Cambridge, England : 2003)'
_journal_page_first 1547
_journal_page_last 1566
_journal_paper_doi 10.1039/c0dt01229g
_journal_volume 40
_journal_year 2011
_chemical_absolute_configuration rmad
_chemical_formula_moiety 'C89 H94 N6 O2 V'
_chemical_formula_sum 'C89 H94 N6 O2 V'
_chemical_formula_weight 1330.64
_chemical_name_systematic
;
?
;
_space_group_IT_number 4
_symmetry_cell_setting monoclinic
_symmetry_space_group_name_Hall 'P 2yb'
_symmetry_space_group_name_H-M 'P 1 21 1'
_atom_sites_solution_hydrogens geom
_atom_sites_solution_primary direct
_atom_sites_solution_secondary difmap
_audit_creation_method SHELXL-97
_cell_angle_alpha 90.00
_cell_angle_beta 98.074(6)
_cell_angle_gamma 90.00
_cell_formula_units_Z 2
_cell_length_a 16.237(5)
_cell_length_b 10.878(3)
_cell_length_c 21.013(6)
_cell_measurement_reflns_used 12041
_cell_measurement_temperature 113(2)
_cell_measurement_theta_max 27.9
_cell_measurement_theta_min 1.7
_cell_volume 3674.7(18)
_computing_cell_refinement CrystalClear
_computing_data_collection CrystalClear
_computing_data_reduction CrystalClear
_computing_publication_material 'CrystalStructure 3.7.0'
_computing_structure_refinement 'SHELXL-97 (Sheldrick, 1997)'
_computing_structure_solution 'SHELXS-97 (Sheldrick, 1990)'
_diffrn_ambient_temperature 113(2)
_diffrn_detector_area_resol_mean 7.31
_diffrn_measured_fraction_theta_full 0.997
_diffrn_measured_fraction_theta_max 0.997
_diffrn_measurement_device_type 'Rigaku Saturn'
_diffrn_measurement_method \w
_diffrn_radiation_monochromator confocal
_diffrn_radiation_source 'rotating anode'
_diffrn_radiation_type MoK\a
_diffrn_radiation_wavelength 0.71075
_diffrn_reflns_av_R_equivalents 0.0449
_diffrn_reflns_av_sigmaI/netI 0.0663
_diffrn_reflns_limit_h_max 21
_diffrn_reflns_limit_h_min -21
_diffrn_reflns_limit_k_max 14
_diffrn_reflns_limit_k_min -14
_diffrn_reflns_limit_l_max 27
_diffrn_reflns_limit_l_min -27
_diffrn_reflns_number 45257
_diffrn_reflns_theta_full 27.87
_diffrn_reflns_theta_max 27.87
_diffrn_reflns_theta_min 1.71
_diffrn_standards_decay_% 0
_diffrn_standards_interval_count 0
_diffrn_standards_interval_time 0
_diffrn_standards_number 0
_exptl_absorpt_coefficient_mu 0.189
_exptl_absorpt_correction_T_max 0.9705
_exptl_absorpt_correction_T_min 0.9597
_exptl_absorpt_correction_type multi-scan
_exptl_absorpt_process_details CrystalClear
_exptl_crystal_colour red
_exptl_crystal_density_diffrn 1.203
_exptl_crystal_density_method 'not measured'
_exptl_crystal_description prism
_exptl_crystal_F_000 1418
_exptl_crystal_size_max 0.22
_exptl_crystal_size_mid 0.18
_exptl_crystal_size_min 0.16
_refine_diff_density_max 0.554
_refine_diff_density_min -0.385
_refine_diff_density_rms 0.076
_refine_ls_abs_structure_details 'Flack H D (1983), Acta Cryst. A39, 876-881'
_refine_ls_abs_structure_Flack 0.004(15)
_refine_ls_extinction_coef 0.0333(12)
_refine_ls_extinction_expression Fc^*^=kFc[1+0.001xFc^2^\l^3^/sin(2\q)]^-1/4^
_refine_ls_extinction_method SHELXL
_refine_ls_goodness_of_fit_ref 1.044
_refine_ls_hydrogen_treatment constr
_refine_ls_matrix_type full
_refine_ls_number_parameters 901
_refine_ls_number_reflns 17377
_refine_ls_number_restraints 1
_refine_ls_restrained_S_all 1.044
_refine_ls_R_factor_all 0.0629
_refine_ls_R_factor_gt 0.0534
_refine_ls_shift/su_max 0.002
_refine_ls_shift/su_mean 0.000
_refine_ls_structure_factor_coef Fsqd
_refine_ls_weighting_details 'calc w=1/[\s^2^(Fo^2^)+(0.0718P)^2^+0.0000P] where P=(Fo^2^+2Fc^2^)/3'
_refine_ls_weighting_scheme calc
_refine_ls_wR_factor_gt 0.1265
_refine_ls_wR_factor_ref 0.1330
_reflns_number_gt 15026
_reflns_number_total 17377
_reflns_threshold_expression >2sigma(I)
_cod_data_source_file C0DT01229G.TXT
_cod_data_source_block compound27
_cod_original_cell_volume 3674.5(18)
_cod_original_sg_symbol_H-M 'P 21'
_cod_database_code 7014876

loop_
_symmetry_equiv_pos_as_xyz
'x, y, z'
'-x, y+1/2, -z'

loop_
_atom_site_label
_atom_site_type_symbol
_atom_site_fract_x
_atom_site_fract_y
_atom_site_fract_z
_atom_site_U_iso_or_equiv
_atom_site_adp_type
_atom_site_occupancy
_atom_site_symmetry_multiplicity
_atom_site_calc_flag
_atom_site_refinement_flags
_atom_site_disorder_assembly
_atom_site_disorder_group
V V 0.69393(2) 0.38091(4) 0.701391(16) 0.02195(10) Uani 1 1 d . . .
O1 O 0.80629(9) 0.29273(15) 0.68213(7) 0.0239(3) Uani 1 1 d . . .
O2 O 0.77457(9) 0.52466(15) 0.74356(7) 0.0234(3) Uani 1 1 d . . .
N1 N 0.73754(11) 0.42255(17) 0.61515(8) 0.0216(4) Uani 1 1 d . . .
N2 N 0.58244(11) 0.32765(18) 0.49714(9) 0.0257(4) Uani 1 1 d . . .
N3 N 0.73403(10) 0.37414(19) 0.80024(8) 0.0225(4) Uani 1 1 d . . .
N4 N 0.54105(13) 0.3907(3) 0.85999(11) 0.0417(5) Uani 1 1 d . . .
N5 N 0.63492(12) 0.2324(2) 0.69354(9) 0.0277(4) Uani 1 1 d . . .
N6 N 0.60355(11) 0.48832(19) 0.69040(9) 0.0270(4) Uani 1 1 d . . .
C1 C 0.71083(12) 0.5125(2) 0.50483(10) 0.0201(4) Uani 1 1 d . . .
C2 C 0.72457(12) 0.5225(2) 0.57133(10) 0.0197(4) Uani 1 1 d . . .
C3 C 0.72202(13) 0.6402(2) 0.60145(11) 0.0248(5) Uani 1 1 d . . .
H3 H 0.7313 0.6454 0.6470 0.030 Uiso 1 1 calc R . .
C4 C 0.70657(13) 0.7448(2) 0.56626(12) 0.0265(5) Uani 1 1 d . . .
H4 H 0.7058 0.8218 0.5875 0.032 Uiso 1 1 calc R . .
C5 C 0.69156(13) 0.7400(2) 0.49808(12) 0.0249(5) Uani 1 1 d . . .
C6 C 0.69302(12) 0.6230(2) 0.46740(11) 0.0230(5) Uani 1 1 d . . .
C7 C 0.67608(13) 0.6190(2) 0.39928(11) 0.0270(5) Uani 1 1 d . . .
H7 H 0.6742 0.5421 0.3777 0.032 Uiso 1 1 calc R . .
C8 C 0.66237(14) 0.7262(2) 0.36416(12) 0.0315(5) Uani 1 1 d . . .
H8 H 0.6515 0.7220 0.3186 0.038 Uiso 1 1 calc R . .
C9 C 0.66428(14) 0.8414(2) 0.39462(13) 0.0321(6) Uani 1 1 d . . .
H9 H 0.6564 0.9144 0.3697 0.039 Uiso 1 1 calc R . .
C10 C 0.67756(13) 0.8480(2) 0.46041(12) 0.0299(5) Uani 1 1 d . . .
H10 H 0.6774 0.9258 0.4810 0.036 Uiso 1 1 calc R . .
C11 C 0.71649(12) 0.3940(2) 0.46989(9) 0.0212(4) Uani 1 1 d . . .
C12 C 0.65481(13) 0.3056(2) 0.46664(10) 0.0232(4) Uani 1 1 d . . .
C13 C 0.66285(14) 0.1951(2) 0.43174(11) 0.0281(5) Uani 1 1 d . . .
H13 H 0.6211 0.1337 0.4307 0.034 Uiso 1 1 calc R . .
C14 C 0.72860(15) 0.1756(2) 0.40009(11) 0.0286(5) Uani 1 1 d . . .
H14 H 0.7324 0.1007 0.3775 0.034 Uiso 1 1 calc R . .
C15 C 0.79211(14) 0.2653(2) 0.40010(11) 0.0256(5) Uani 1 1 d . . .
C16 C 0.78645(12) 0.3752(2) 0.43606(9) 0.0219(4) Uani 1 1 d . . .
C17 C 0.85099(13) 0.4637(2) 0.43608(11) 0.0257(5) Uani 1 1 d . . .
H17 H 0.8495 0.5370 0.4605 0.031 Uiso 1 1 calc R . .
C18 C 0.91549(15) 0.4448(2) 0.40132(12) 0.0290(5) Uani 1 1 d . . .
H18 H 0.9574 0.5057 0.4015 0.035 Uiso 1 1 calc R . .
C19 C 0.92035(15) 0.3366(2) 0.36544(12) 0.0309(5) Uani 1 1 d . . .
H19 H 0.9651 0.3248 0.3415 0.037 Uiso 1 1 calc R . .
C20 C 0.86041(15) 0.2486(2) 0.36523(12) 0.0304(5) Uani 1 1 d . . .
H20 H 0.8643 0.1751 0.3415 0.036 Uiso 1 1 calc R . .
C21 C 0.54179(15) 0.2173(2) 0.51744(13) 0.0330(5) Uani 1 1 d . . .
H21A H 0.5118 0.1760 0.4797 0.049 Uiso 1 1 calc R . .
H21B H 0.5025 0.2404 0.5468 0.049 Uiso 1 1 calc R . .
H21C H 0.5838 0.1615 0.5395 0.049 Uiso 1 1 calc R . .
C22 C 0.52194(15) 0.4072(2) 0.45958(13) 0.0366(6) Uani 1 1 d . . .
H22A H 0.5496 0.4822 0.4478 0.055 Uiso 1 1 calc R . .
H22B H 0.4780 0.4287 0.4851 0.055 Uiso 1 1 calc R . .
H22C H 0.4975 0.3641 0.4205 0.055 Uiso 1 1 calc R . .
C23 C 0.80639(13) 0.3582(2) 0.63139(10) 0.0218(4) Uani 1 1 d . . .
C24 C 0.88132(12) 0.3541(2) 0.59703(10) 0.0231(5) Uani 1 1 d . . .
C25 C 0.89614(14) 0.2452(2) 0.56433(11) 0.0257(5) Uani 1 1 d . . .
C26 C 0.96797(14) 0.2384(2) 0.53534(11) 0.0294(5) Uani 1 1 d . . .
H26 H 0.9782 0.1659 0.5125 0.035 Uiso 1 1 calc R . .
C27 C 1.02519(14) 0.3338(2) 0.53872(12) 0.0322(5) Uani 1 1 d . . .
C28 C 1.01012(14) 0.4393(2) 0.57247(12) 0.0302(5) Uani 1 1 d . . .
H28 H 1.0493 0.5046 0.5757 0.036 Uiso 1 1 calc R . .
C29 C 0.93837(14) 0.4514(2) 0.60180(11) 0.0261(5) Uani 1 1 d . . .
C30 C 0.83755(15) 0.1382(2) 0.56074(12) 0.0307(5) Uani 1 1 d . . .
H30A H 0.8427 0.0896 0.5222 0.046 Uiso 1 1 calc R . .
H30B H 0.7803 0.1683 0.5586 0.046 Uiso 1 1 calc R . .
H30C H 0.8513 0.0867 0.5990 0.046 Uiso 1 1 calc R . .
C31 C 1.10295(17) 0.3220(3) 0.50727(16) 0.0469(7) Uani 1 1 d . . .
H31A H 1.1165 0.2348 0.5032 0.070 Uiso 1 1 calc R . .
H31B H 1.1492 0.3636 0.5337 0.070 Uiso 1 1 calc R . .
H31C H 1.0936 0.3598 0.4645 0.070 Uiso 1 1 calc R . .
C32 C 0.92601(15) 0.5647(2) 0.64057(13) 0.0331(6) Uani 1 1 d . . .
H32A H 0.9803 0.6003 0.6571 0.050 Uiso 1 1 calc R . .
H32B H 0.8967 0.5425 0.6767 0.050 Uiso 1 1 calc R . .
H32C H 0.8930 0.6249 0.6132 0.050 Uiso 1 1 calc R . .
C33 C 0.70971(14) 0.2997(2) 0.90763(11) 0.0264(5) Uani 1 1 d . . .
C34 C 0.73853(13) 0.2827(2) 0.84910(11) 0.0243(5) Uani 1 1 d . . .
C35 C 0.77171(14) 0.1676(2) 0.83378(12) 0.0283(5) Uani 1 1 d . . .
H35 H 0.7883 0.1565 0.7926 0.034 Uiso 1 1 calc R . .
C36 C 0.78052(16) 0.0724(2) 0.87634(12) 0.0309(5) Uani 1 1 d . . .
H36 H 0.8043 -0.0030 0.8651 0.037 Uiso 1 1 calc R . .
C37 C 0.75412(15) 0.0862(2) 0.93753(12) 0.0312(5) Uani 1 1 d . . .
C38 C 0.71728(15) 0.1995(2) 0.95286(12) 0.0300(5) Uani 1 1 d . . .
C39 C 0.68993(19) 0.2100(3) 1.01376(13) 0.0389(6) Uani 1 1 d . . .
H39 H 0.6630 0.2834 1.0242 0.047 Uiso 1 1 calc R . .
C40 C 0.7015(2) 0.1170(3) 1.05780(13) 0.0456(7) Uani 1 1 d . . .
H40 H 0.6831 0.1270 1.0985 0.055 Uiso 1 1 calc R . .
C41 C 0.7401(2) 0.0068(3) 1.04371(14) 0.0490(8) Uani 1 1 d . . .
H41 H 0.7489 -0.0566 1.0750 0.059 Uiso 1 1 calc R . .
C42 C 0.76512(19) -0.0090(3) 0.98439(13) 0.0393(6) Uani 1 1 d . . .
H42 H 0.7901 -0.0843 0.9746 0.047 Uiso 1 1 calc R . .
C43 C 0.67575(16) 0.4193(2) 0.92808(11) 0.0305(5) Uani 1 1 d . . .
C44 C 0.59569(16) 0.4610(3) 0.90480(13) 0.0370(6) Uani 1 1 d . . .
C45 C 0.5684(2) 0.5759(3) 0.92799(16) 0.0488(8) Uani 1 1 d . . .
H45 H 0.5149 0.6062 0.9113 0.059 Uiso 1 1 calc R . .
C46 C 0.6172(2) 0.6422(3) 0.97310(15) 0.0489(8) Uani 1 1 d . . .
H46 H 0.5971 0.7180 0.9873 0.059 Uiso 1 1 calc R . .
C47 C 0.6974(2) 0.6010(3) 0.99955(14) 0.0418(7) Uani 1 1 d . . .
C48 C 0.72762(17) 0.4893(2) 0.97575(12) 0.0329(6) Uani 1 1 d . . .
C49 C 0.80925(18) 0.4516(2) 1.00139(12) 0.0355(6) Uani 1 1 d . . .
H49 H 0.8313 0.3785 0.9858 0.043 Uiso 1 1 calc R . .
C50 C 0.8568(2) 0.5179(3) 1.04793(13) 0.0453(7) Uani 1 1 d . . .
H50 H 0.9112 0.4904 1.0642 0.054 Uiso 1 1 calc R . .
C51 C 0.8257(3) 0.6272(3) 1.07216(14) 0.0556(9) Uani 1 1 d . . .
H51 H 0.8586 0.6724 1.1051 0.067 Uiso 1 1 calc R . .
C52 C 0.7487(3) 0.6669(3) 1.04787(15) 0.0562(9) Uani 1 1 d . . .
H52 H 0.7285 0.7412 1.0637 0.067 Uiso 1 1 calc R . .
C53 C 0.5149(2) 0.2737(4) 0.88371(17) 0.0568(9) Uani 1 1 d . . .
H53A H 0.5638 0.2287 0.9044 0.085 Uiso 1 1 calc R . .
H53B H 0.4869 0.2252 0.8477 0.085 Uiso 1 1 calc R . .
H53C H 0.4765 0.2881 0.9150 0.085 Uiso 1 1 calc R . .
C54 C 0.46901(18) 0.4559(4) 0.82730(17) 0.0591(9) Uani 1 1 d . . .
H54A H 0.4264 0.4618 0.8559 0.089 Uiso 1 1 calc R . .
H54B H 0.4465 0.4110 0.7883 0.089 Uiso 1 1 calc R . .
H54C H 0.4856 0.5386 0.8157 0.089 Uiso 1 1 calc R . .
C55 C 0.78481(13) 0.4691(2) 0.79818(10) 0.0236(4) Uani 1 1 d . . .
C56 C 0.84997(13) 0.5167(2) 0.84979(10) 0.0226(4) Uani 1 1 d . . .
C57 C 0.83640(14) 0.6314(2) 0.87673(11) 0.0261(5) Uani 1 1 d . . .
C58 C 0.89986(15) 0.6805(2) 0.92131(12) 0.0311(5) Uani 1 1 d . . .
H58 H 0.8910 0.7577 0.9403 0.037 Uiso 1 1 calc R . .
C59 C 0.97508(15) 0.6213(3) 0.93890(12) 0.0341(6) Uani 1 1 d . . .
C60 C 0.98723(15) 0.5088(3) 0.91036(12) 0.0320(5) Uani 1 1 d . . .
H60 H 1.0387 0.4674 0.9216 0.038 Uiso 1 1 calc R . .
C61 C 0.92626(14) 0.4545(2) 0.86561(11) 0.0269(5) Uani 1 1 d . . .
C62 C 0.75732(15) 0.7011(2) 0.85861(12) 0.0300(5) Uani 1 1 d . . .
H62A H 0.7529 0.7658 0.8904 0.045 Uiso 1 1 calc R . .
H62B H 0.7100 0.6449 0.8575 0.045 Uiso 1 1 calc R . .
H62C H 0.7572 0.7382 0.8161 0.045 Uiso 1 1 calc R . .
C63 C 1.04168(18) 0.6767(3) 0.98822(14) 0.0481(7) Uani 1 1 d . . .
H63A H 1.0406 0.6365 1.0298 0.072 Uiso 1 1 calc R . .
H63B H 1.0312 0.7648 0.9923 0.072 Uiso 1 1 calc R . .
H63C H 1.0963 0.6644 0.9745 0.072 Uiso 1 1 calc R . .
C64 C 0.94447(15) 0.3354(2) 0.83365(12) 0.0334(6) Uani 1 1 d . . .
H64A H 0.9273 0.2662 0.8586 0.050 Uiso 1 1 calc R . .
H64B H 1.0043 0.3296 0.8315 0.050 Uiso 1 1 calc R . .
H64C H 0.9137 0.3330 0.7901 0.050 Uiso 1 1 calc R . .
C65 C 0.55552(18) 0.2151(3) 0.71737(19) 0.0542(9) Uani 1 1 d . . .
H65A H 0.5153 0.1786 0.6835 0.081 Uiso 1 1 calc R . .
H65B H 0.5346 0.2947 0.7299 0.081 Uiso 1 1 calc R . .
H65C H 0.5633 0.1602 0.7547 0.081 Uiso 1 1 calc R . .
C66 C 0.66686(16) 0.1129(2) 0.67726(13) 0.0344(6) Uani 1 1 d . . .
H66A H 0.6757 0.0612 0.7158 0.052 Uiso 1 1 calc R . .
H66B H 0.7197 0.1239 0.6605 0.052 Uiso 1 1 calc R . .
H66C H 0.6266 0.0732 0.6445 0.052 Uiso 1 1 calc R . .
C67 C 0.53710(17) 0.4763(3) 0.63651(14) 0.0482(8) Uani 1 1 d . . .
H67A H 0.4831 0.4808 0.6522 0.072 Uiso 1 1 calc R . .
H67B H 0.5421 0.3971 0.6152 0.072 Uiso 1 1 calc R . .
H67C H 0.5413 0.5431 0.6058 0.072 Uiso 1 1 calc R . .
C68 C 0.59797(17) 0.6072(3) 0.72033(16) 0.0464(7) Uani 1 1 d . . .
H68A H 0.6036 0.6721 0.6889 0.070 Uiso 1 1 calc R . .
H68B H 0.6426 0.6151 0.7567 0.070 Uiso 1 1 calc R . .
H68C H 0.5439 0.6149 0.7357 0.070 Uiso 1 1 calc R . .
C69 C 1.1187(3) 0.7765(4) 0.82636(17) 0.0701(11) Uani 1 1 d . . .
H69A H 1.1072 0.7004 0.8485 0.105 Uiso 1 1 calc R . .
H69B H 1.1487 0.8338 0.8573 0.105 Uiso 1 1 calc R . .
H69C H 1.1527 0.7579 0.7925 0.105 Uiso 1 1 calc R . .
C70 C 1.0367(2) 0.8347(3) 0.79638(13) 0.0451(7) Uani 1 1 d . . .
C71 C 0.9682(2) 0.7608(3) 0.77665(14) 0.0466(7) Uani 1 1 d . . .
H71 H 0.9716 0.6749 0.7848 0.056 Uiso 1 1 calc R . .
C72 C 0.8954(2) 0.8098(3) 0.74543(15) 0.0518(8) Uani 1 1 d . . .
H72 H 0.8494 0.7578 0.7317 0.062 Uiso 1 1 calc R . .
C73 C 0.8895(2) 0.9352(4) 0.73409(16) 0.0570(9) Uani 1 1 d . . .
H73 H 0.8393 0.9695 0.7126 0.068 Uiso 1 1 calc R . .
C74 C 0.9577(3) 1.0111(3) 0.75445(17) 0.0617(10) Uani 1 1 d . . .
H74 H 0.9543 1.0972 0.7471 0.074 Uiso 1 1 calc R . .
C75 C 1.0304(2) 0.9588(3) 0.78563(16) 0.0521(8) Uani 1 1 d . . .
H75 H 1.0768 1.0100 0.7998 0.063 Uiso 1 1 calc R . .
C76 C 0.3785(3) 0.7938(5) 0.7450(2) 0.0862(14) Uani 1 1 d . . .
H76A H 0.3933 0.8271 0.7047 0.129 Uiso 1 1 calc R . .
H76B H 0.3211 0.8166 0.7491 0.129 Uiso 1 1 calc R . .
H76C H 0.3836 0.7040 0.7447 0.129 Uiso 1 1 calc R . .
C77 C 0.4353(2) 0.8445(3) 0.79978(18) 0.0621(9) Uani 1 1 d . . .
C78 C 0.5150(2) 0.8772(4) 0.79444(19) 0.0643(9) Uani 1 1 d . . .
H78 H 0.5350 0.8669 0.7544 0.077 Uiso 1 1 calc R . .
C79 C 0.5681(2) 0.9259(3) 0.8469(2) 0.0627(9) Uani 1 1 d . . .
H79 H 0.6242 0.9445 0.8424 0.075 Uiso 1 1 calc R . .
C80 C 0.5410(2) 0.9463(4) 0.9027(2) 0.0663(10) Uani 1 1 d . . .
H80 H 0.5776 0.9800 0.9376 0.080 Uiso 1 1 calc R . .
C81 C 0.4589(2) 0.9187(3) 0.91041(17) 0.0610(9) Uani 1 1 d . . .
H81 H 0.4392 0.9337 0.9502 0.073 Uiso 1 1 calc R . .
C82 C 0.4068(2) 0.8690(4) 0.85907(16) 0.0606(9) Uani 1 1 d . . .
H82 H 0.3507 0.8511 0.8638 0.073 Uiso 1 1 calc R . .
C83 C 0.2712(4) 0.0869(6) 0.7783(3) 0.128(3) Uani 1 1 d . . .
H83A H 0.2781 0.0457 0.7379 0.193 Uiso 1 1 calc R . .
H83B H 0.2419 0.0322 0.8046 0.193 Uiso 1 1 calc R . .
H83C H 0.3261 0.1073 0.8017 0.193 Uiso 1 1 calc R . .
C84 C 0.2225(2) 0.2009(4) 0.76429(18) 0.0612(9) Uani 1 1 d . . .
C85 C 0.1489(3) 0.2025(4) 0.72376(18) 0.0751(12) Uani 1 1 d . . .
H85 H 0.1291 0.1293 0.7022 0.090 Uiso 1 1 calc R . .
C86 C 0.1033(3) 0.3084(6) 0.7138(2) 0.0897(16) Uani 1 1 d . . .
H86 H 0.0506 0.3056 0.6877 0.108 Uiso 1 1 calc R . .
C87 C 0.1307(3) 0.4157(5) 0.7399(2) 0.0860(14) Uani 1 1 d . . .
H87 H 0.0985 0.4884 0.7317 0.103 Uiso 1 1 calc R . .
C88 C 0.2056(3) 0.4185(4) 0.77824(19) 0.0779(12) Uani 1 1 d . . .
H88 H 0.2265 0.4945 0.7960 0.093 Uiso 1 1 calc R . .
C89 C 0.2525(2) 0.3102(4) 0.79203(16) 0.0631(10) Uani 1 1 d . . .
H89 H 0.3039 0.3123 0.8199 0.076 Uiso 1 1 calc R . .

loop_
_atom_site_aniso_label
_atom_site_aniso_U_11
_atom_site_aniso_U_22
_atom_site_aniso_U_33
_atom_site_aniso_U_23
_atom_site_aniso_U_13
_atom_site_aniso_U_12
V 0.01917(16) 0.02379(19) 0.02229(18) 0.00215(15) 0.00076(12) -0.00163(15)
O1 0.0248(7) 0.0210(8) 0.0249(8) 0.0029(6) 0.0002(6) 0.0002(6)
O2 0.0254(8) 0.0214(8) 0.0229(8) 0.0027(6) 0.0012(6) -0.0020(6)
N1 0.0186(8) 0.0232(9) 0.0226(9) 0.0020(7) 0.0016(6) 0.0005(7)
N2 0.0226(9) 0.0239(10) 0.0309(10) 0.0006(8) 0.0041(7) -0.0032(8)
N3 0.0225(8) 0.0239(9) 0.0213(8) 0.0040(8) 0.0032(6) -0.0015(8)
N4 0.0300(10) 0.0557(15) 0.0412(12) 0.0135(12) 0.0108(9) 0.0027(11)
N5 0.0225(9) 0.0312(11) 0.0285(10) 0.0035(9) 0.0003(7) -0.0037(8)
N6 0.0221(9) 0.0330(12) 0.0255(10) 0.0002(8) 0.0023(7) -0.0018(8)
C1 0.0153(9) 0.0178(10) 0.0275(11) 0.0030(9) 0.0046(8) 0.0012(8)
C2 0.0150(9) 0.0168(10) 0.0275(11) 0.0029(8) 0.0036(8) 0.0002(8)
C3 0.0215(10) 0.0255(12) 0.0275(11) -0.0033(9) 0.0036(8) 0.0010(9)
C4 0.0235(11) 0.0202(11) 0.0358(13) -0.0036(9) 0.0039(9) 0.0008(9)
C5 0.0169(10) 0.0202(11) 0.0382(13) 0.0032(9) 0.0059(8) 0.0007(8)
C6 0.0148(9) 0.0236(11) 0.0306(12) 0.0038(9) 0.0030(8) 0.0009(8)
C7 0.0237(11) 0.0284(12) 0.0287(12) 0.0081(10) 0.0028(9) 0.0018(9)
C8 0.0226(11) 0.0382(14) 0.0342(13) 0.0142(11) 0.0054(9) 0.0048(10)
C9 0.0217(11) 0.0274(13) 0.0475(15) 0.0146(11) 0.0054(10) 0.0032(9)
C10 0.0204(10) 0.0217(12) 0.0485(15) 0.0075(10) 0.0078(9) 0.0037(8)
C11 0.0231(9) 0.0212(11) 0.0183(9) 0.0035(9) -0.0003(7) 0.0021(9)
C12 0.0226(10) 0.0210(11) 0.0255(11) 0.0027(9) 0.0019(8) 0.0011(8)
C13 0.0287(11) 0.0231(12) 0.0313(12) -0.0015(10) -0.0002(9) -0.0039(9)
C14 0.0343(12) 0.0215(12) 0.0290(12) -0.0022(9) 0.0004(9) 0.0011(10)
C15 0.0270(11) 0.0253(12) 0.0243(11) 0.0019(9) 0.0023(8) 0.0034(9)
C16 0.0221(9) 0.0214(10) 0.0215(10) 0.0048(9) 0.0001(7) 0.0014(9)
C17 0.0248(11) 0.0213(11) 0.0306(12) 0.0011(9) 0.0028(9) 0.0020(9)
C18 0.0292(12) 0.0287(13) 0.0299(12) 0.0038(10) 0.0072(9) 0.0028(10)
C19 0.0304(12) 0.0345(13) 0.0292(12) 0.0030(10) 0.0095(9) 0.0066(10)
C20 0.0331(12) 0.0288(13) 0.0301(13) -0.0005(10) 0.0073(10) 0.0098(10)
C21 0.0311(12) 0.0307(14) 0.0375(13) 0.0015(11) 0.0064(10) -0.0074(10)
C22 0.0267(12) 0.0334(15) 0.0508(15) 0.0072(12) 0.0090(10) 0.0022(10)
C23 0.0222(10) 0.0211(12) 0.0210(10) 0.0004(8) -0.0011(7) -0.0016(8)
C24 0.0187(9) 0.0257(12) 0.0243(11) 0.0041(9) 0.0006(8) 0.0026(8)
C25 0.0261(11) 0.0236(11) 0.0262(12) 0.0029(9) -0.0001(9) 0.0056(9)
C26 0.0277(11) 0.0287(13) 0.0317(13) 0.0004(10) 0.0039(9) 0.0096(10)
C27 0.0242(11) 0.0349(13) 0.0374(13) 0.0057(11) 0.0039(9) 0.0068(10)
C28 0.0233(11) 0.0283(13) 0.0391(14) 0.0031(11) 0.0041(9) -0.0024(9)
C29 0.0246(11) 0.0246(12) 0.0284(12) 0.0005(9) 0.0012(9) 0.0001(9)
C30 0.0331(12) 0.0238(12) 0.0355(13) -0.0002(10) 0.0055(10) 0.0037(10)
C31 0.0353(14) 0.0409(17) 0.070(2) 0.0019(15) 0.0256(13) 0.0091(12)
C32 0.0282(12) 0.0287(13) 0.0436(15) -0.0062(11) 0.0089(10) -0.0066(10)
C33 0.0301(11) 0.0225(12) 0.0266(12) 0.0035(9) 0.0044(9) -0.0027(9)
C34 0.0218(10) 0.0234(11) 0.0271(11) 0.0030(9) 0.0009(8) -0.0030(9)
C35 0.0285(11) 0.0270(12) 0.0291(12) -0.0008(10) 0.0031(9) -0.0014(9)
C36 0.0390(13) 0.0220(12) 0.0312(13) 0.0014(10) 0.0029(10) 0.0010(10)
C37 0.0403(13) 0.0208(12) 0.0306(12) 0.0033(10) -0.0018(10) -0.0075(10)
C38 0.0350(13) 0.0268(13) 0.0284(12) 0.0028(10) 0.0049(10) -0.0059(10)
C39 0.0575(17) 0.0281(14) 0.0337(14) 0.0037(11) 0.0148(12) -0.0053(12)
C40 0.076(2) 0.0330(15) 0.0299(14) 0.0061(12) 0.0159(13) -0.0087(14)
C41 0.085(2) 0.0250(14) 0.0356(15) 0.0070(12) 0.0044(14) -0.0082(15)
C42 0.0607(17) 0.0245(13) 0.0316(13) 0.0063(11) 0.0030(12) -0.0029(12)
C43 0.0382(13) 0.0265(12) 0.0294(12) 0.0064(10) 0.0138(10) 0.0021(10)
C44 0.0361(13) 0.0418(16) 0.0367(14) 0.0107(12) 0.0175(11) 0.0068(12)
C45 0.0515(17) 0.0476(18) 0.0537(18) 0.0183(15) 0.0303(15) 0.0199(15)
C46 0.073(2) 0.0341(15) 0.0468(17) 0.0099(14) 0.0351(16) 0.0167(15)
C47 0.0696(19) 0.0263(14) 0.0342(15) 0.0038(11) 0.0237(13) 0.0037(13)
C48 0.0514(15) 0.0245(13) 0.0250(12) 0.0055(10) 0.0130(10) 0.0016(11)
C49 0.0542(16) 0.0275(13) 0.0251(12) 0.0050(10) 0.0070(11) -0.0038(12)
C50 0.0678(19) 0.0367(16) 0.0291(14) 0.0035(12) -0.0009(12) -0.0137(14)
C51 0.100(3) 0.0388(17) 0.0268(14) -0.0027(13) 0.0044(15) -0.0183(18)
C52 0.112(3) 0.0243(15) 0.0374(16) -0.0043(12) 0.0294(18) -0.0079(17)
C53 0.0426(16) 0.070(2) 0.058(2) 0.0138(18) 0.0084(14) -0.0131(16)
C54 0.0348(15) 0.081(3) 0.063(2) 0.0191(19) 0.0114(13) 0.0158(16)
C55 0.0250(10) 0.0229(11) 0.0232(11) -0.0008(9) 0.0046(8) 0.0021(9)
C56 0.0247(10) 0.0228(11) 0.0199(10) 0.0038(9) 0.0018(8) -0.0034(9)
C57 0.0286(11) 0.0262(12) 0.0235(11) 0.0000(9) 0.0044(9) -0.0042(9)
C58 0.0338(13) 0.0275(13) 0.0318(13) -0.0045(10) 0.0042(10) -0.0053(10)
C59 0.0335(13) 0.0343(14) 0.0331(13) -0.0033(11) -0.0006(10) -0.0072(11)
C60 0.0283(12) 0.0346(14) 0.0311(13) 0.0012(11) -0.0032(9) -0.0011(10)
C61 0.0259(11) 0.0273(12) 0.0273(12) 0.0028(10) 0.0033(9) -0.0001(9)
C62 0.0328(12) 0.0237(12) 0.0336(13) -0.0021(10) 0.0052(10) -0.0014(10)
C63 0.0424(15) 0.055(2) 0.0423(16) -0.0106(14) -0.0086(12) -0.0091(14)
C64 0.0302(12) 0.0324(13) 0.0356(13) -0.0045(11) -0.0026(10) 0.0022(10)
C65 0.0382(15) 0.0364(17) 0.093(3) 0.0083(17) 0.0279(16) -0.0081(13)
C66 0.0365(13) 0.0266(13) 0.0395(14) -0.0012(11) 0.0035(11) -0.0072(11)
C67 0.0381(15) 0.0484(18) 0.0511(17) -0.0075(14) -0.0187(12) 0.0144(13)
C68 0.0306(13) 0.0433(17) 0.0638(19) -0.0205(15) 0.0014(12) 0.0076(12)
C69 0.084(3) 0.077(3) 0.048(2) -0.0042(19) 0.0028(18) 0.008(2)
C70 0.0578(18) 0.0494(18) 0.0297(14) -0.0071(13) 0.0122(12) -0.0073(14)
C71 0.065(2) 0.0437(18) 0.0337(15) -0.0016(13) 0.0174(14) -0.0128(15)
C72 0.0533(18) 0.060(2) 0.0471(18) -0.0111(16) 0.0241(14) -0.0115(16)
C73 0.056(2) 0.070(2) 0.0487(19) -0.0012(17) 0.0194(15) 0.0153(18)
C74 0.097(3) 0.0353(17) 0.060(2) -0.0054(16) 0.037(2) 0.0020(19)
C75 0.068(2) 0.0439(19) 0.0469(18) -0.0130(15) 0.0169(15) -0.0173(16)
C76 0.082(3) 0.095(3) 0.075(3) -0.020(3) -0.015(2) 0.010(3)
C77 0.069(2) 0.0414(19) 0.070(2) -0.0036(16) -0.0096(17) 0.0087(16)
C78 0.074(2) 0.0468(19) 0.077(2) -0.002(2) 0.0285(18) 0.003(2)
C79 0.060(2) 0.049(2) 0.082(3) 0.0003(19) 0.0182(18) -0.0063(16)
C80 0.068(2) 0.050(2) 0.075(3) 0.0059(19) -0.0127(19) -0.0113(18)
C81 0.074(2) 0.055(2) 0.055(2) 0.0034(17) 0.0116(17) 0.0009(18)
C82 0.0499(17) 0.081(3) 0.0522(18) 0.006(2) 0.0107(14) 0.0079(19)
C83 0.164(6) 0.108(4) 0.137(5) 0.055(4) 0.102(4) 0.069(4)
C84 0.076(2) 0.060(2) 0.055(2) 0.0067(18) 0.0352(18) 0.0110(19)
C85 0.099(3) 0.078(3) 0.048(2) -0.002(2) 0.005(2) -0.034(3)
C86 0.078(3) 0.112(4) 0.074(3) 0.050(3) -0.011(2) -0.010(3)
C87 0.109(4) 0.071(3) 0.079(3) 0.039(3) 0.017(3) 0.020(3)
C88 0.120(4) 0.060(3) 0.054(2) 0.0026(19) 0.014(2) -0.008(2)
C89 0.057(2) 0.089(3) 0.0416(18) 0.0112(19) 0.0001(14) -0.017(2)

loop_
_atom_type_symbol
_atom_type_description
_atom_type_scat_dispersion_real
_atom_type_scat_dispersion_imag
_atom_type_scat_source
C C 0.0033 0.0016 'International Tables Vol C Tables 4.2.6.8 and 6.1.1.4'
H H 0.0000 0.0000 'International Tables Vol C Tables 4.2.6.8 and 6.1.1.4'
N N 0.0061 0.0033 'International Tables Vol C Tables 4.2.6.8 and 6.1.1.4'
O O 0.0106 0.0060 'International Tables Vol C Tables 4.2.6.8 and 6.1.1.4'
V V 0.3005 0.5294 'International Tables Vol C Tables 4.2.6.8 and 6.1.1.4'

loop_
_geom_angle_atom_site_label_1
_geom_angle_atom_site_label_2
_geom_angle_atom_site_label_3
_geom_angle
_geom_angle_site_symmetry_1
_geom_angle_site_symmetry_3
_geom_angle_publ_flag
N6 V N5 98.37(10) . . ?
N6 V N1 96.53(8) . . ?
N5 V N1 110.04(8) . . ?
N6 V N3 105.97(8) . . ?
N5 V N3 98.12(8) . . ?
N1 V N3 140.81(7) . . ?
N6 V O2 91.06(8) . . ?
N5 V O2 159.72(7) . . ?
N1 V O2 86.49(7) . . ?
N3 V O2 61.89(7) . . ?
N6 V O1 158.50(7) . . ?
N5 V O1 92.05(8) . . ?
N1 V O1 62.13(6) . . ?
N3 V O1 90.99(7) . . ?
O2 V O1 85.31(6) . . ?
N6 V C23 127.83(8) . . ?
N5 V C23 105.56(8) . . ?
N1 V C23 31.74(7) . . ?
N3 V C23 115.33(7) . . ?
O2 V C23 82.08(6) . . ?
O1 V C23 30.68(6) . . ?
N6 V C55 102.84(8) . . ?
N5 V C55 129.16(8) . . ?
N1 V C55 112.67(7) . . ?
N3 V C55 31.59(7) . . ?
O2 V C55 30.60(7) . . ?
O1 V C55 84.59(7) . . ?
C23 V C55 96.79(7) . . ?
C23 O1 V 90.52(12) . . ?
C55 O2 V 91.20(13) . . ?
C23 N1 C2 127.97(18) . . ?
C23 N1 V 92.21(13) . . ?
C2 N1 V 133.76(14) . . ?
C12 N2 C22 112.93(19) . . ?
C12 N2 C21 115.13(19) . . ?
C22 N2 C21 110.38(19) . . ?
C55 N3 C34 126.75(18) . . ?
C55 N3 V 92.79(13) . . ?
C34 N3 V 135.95(16) . . ?
C44 N4 C53 115.4(2) . . ?
C44 N4 C54 115.9(3) . . ?
C53 N4 C54 109.6(2) . . ?
C66 N5 C65 109.0(2) . . ?
C66 N5 V 126.52(15) . . ?
C65 N5 V 123.16(19) . . ?
C68 N6 C67 109.5(2) . . ?
C68 N6 V 127.06(16) . . ?
C67 N6 V 121.64(18) . . ?
C2 C1 C6 118.4(2) . . ?
C2 C1 C11 123.37(19) . . ?
C6 C1 C11 118.20(18) . . ?
C1 C2 N1 125.5(2) . . ?
C1 C2 C3 120.3(2) . . ?
N1 C2 C3 114.11(19) . . ?
C4 C3 C2 121.5(2) . . ?
C4 C3 H3 119.3 . . ?
C2 C3 H3 119.3 . . ?
C3 C4 C5 120.6(2) . . ?
C3 C4 H4 119.7 . . ?
C5 C4 H4 119.7 . . ?
C10 C5 C4 121.6(2) . . ?
C10 C5 C6 119.9(2) . . ?
C4 C5 C6 118.5(2) . . ?
C7 C6 C5 118.0(2) . . ?
C7 C6 C1 121.3(2) . . ?
C5 C6 C1 120.7(2) . . ?
C8 C7 C6 120.4(2) . . ?
C8 C7 H7 119.8 . . ?
C6 C7 H7 119.8 . . ?
C7 C8 C9 121.2(2) . . ?
C7 C8 H8 119.4 . . ?
C9 C8 H8 119.4 . . ?
C10 C9 C8 119.7(2) . . ?
C10 C9 H9 120.1 . . ?
C8 C9 H9 120.1 . . ?
C9 C10 C5 120.7(2) . . ?
C9 C10 H10 119.6 . . ?
C5 C10 H10 119.6 . . ?
C12 C11 C16 119.6(2) . . ?
C12 C11 C1 122.03(18) . . ?
C16 C11 C1 118.29(19) . . ?
C11 C12 C13 119.6(2) . . ?
C11 C12 N2 119.6(2) . . ?
C13 C12 N2 120.71(19) . . ?
C14 C13 C12 121.4(2) . . ?
C14 C13 H13 119.3 . . ?
C12 C13 H13 119.3 . . ?
C13 C14 C15 121.1(2) . . ?
C13 C14 H14 119.5 . . ?
C15 C14 H14 119.5 . . ?
C14 C15 C20 122.1(2) . . ?
C14 C15 C16 118.4(2) . . ?
C20 C15 C16 119.5(2) . . ?
C17 C16 C15 117.76(19) . . ?
C17 C16 C11 122.5(2) . . ?
C15 C16 C11 119.8(2) . . ?
C18 C17 C16 121.0(2) . . ?
C18 C17 H17 119.5 . . ?
C16 C17 H17 119.5 . . ?
C17 C18 C19 121.0(2) . . ?
C17 C18 H18 119.5 . . ?
C19 C18 H18 119.5 . . ?
C20 C19 C18 119.7(2) . . ?
C20 C19 H19 120.2 . . ?
C18 C19 H19 120.2 . . ?
C19 C20 C15 121.1(2) . . ?
C19 C20 H20 119.5 . . ?
C15 C20 H20 119.5 . . ?
N2 C21 H21A 109.5 . . ?
N2 C21 H21B 109.5 . . ?
H21A C21 H21B 109.5 . . ?
N2 C21 H21C 109.5 . . ?
H21A C21 H21C 109.5 . . ?
H21B C21 H21C 109.5 . . ?
N2 C22 H22A 109.5 . . ?
N2 C22 H22B 109.5 . . ?
H22A C22 H22B 109.5 . . ?
N2 C22 H22C 109.5 . . ?
H22A C22 H22C 109.5 . . ?
H22B C22 H22C 109.5 . . ?
O1 C23 N1 114.13(19) . . ?
O1 C23 C24 118.68(18) . . ?
N1 C23 C24 127.19(19) . . ?
O1 C23 V 58.80(11) . . ?
N1 C23 V 56.05(11) . . ?
C24 C23 V 171.84(15) . . ?
C29 C24 C25 120.9(2) . . ?
C29 C24 C23 121.1(2) . . ?
C25 C24 C23 117.76(19) . . ?
C26 C25 C24 118.1(2) . . ?
C26 C25 C30 120.1(2) . . ?
C24 C25 C30 121.8(2) . . ?
C27 C26 C25 122.2(2) . . ?
C27 C26 H26 118.9 . . ?
C25 C26 H26 118.9 . . ?
C26 C27 C28 118.7(2) . . ?
C26 C27 C31 120.5(2) . . ?
C28 C27 C31 120.8(2) . . ?
C27 C28 C29 121.3(2) . . ?
C27 C28 H28 119.3 . . ?
C29 C28 H28 119.3 . . ?
C28 C29 C24 118.8(2) . . ?
C28 C29 C32 119.8(2) . . ?
C24 C29 C32 121.3(2) . . ?
C25 C30 H30A 109.5 . . ?
C25 C30 H30B 109.5 . . ?
H30A C30 H30B 109.5 . . ?
C25 C30 H30C 109.5 . . ?
H30A C30 H30C 109.5 . . ?
H30B C30 H30C 109.5 . . ?
C27 C31 H31A 109.5 . . ?
C27 C31 H31B 109.5 . . ?
H31A C31 H31B 109.5 . . ?
C27 C31 H31C 109.5 . . ?
H31A C31 H31C 109.5 . . ?
H31B C31 H31C 109.5 . . ?
C29 C32 H32A 109.5 . . ?
C29 C32 H32B 109.5 . . ?
H32A C32 H32B 109.5 . . ?
C29 C32 H32C 109.5 . . ?
H32A C32 H32C 109.5 . . ?
H32B C32 H32C 109.5 . . ?
C34 C33 C38 118.4(2) . . ?
C34 C33 C43 123.5(2) . . ?
C38 C33 C43 117.9(2) . . ?
C33 C34 C35 120.3(2) . . ?
C33 C34 N3 123.8(2) . . ?
C35 C34 N3 115.8(2) . . ?
C36 C35 C34 122.0(2) . . ?
C36 C35 H35 119.0 . . ?
C34 C35 H35 119.0 . . ?
C35 C36 C37 119.8(2) . . ?
C35 C36 H36 120.1 . . ?
C37 C36 H36 120.1 . . ?
C36 C37 C42 121.7(2) . . ?
C36 C37 C38 119.0(2) . . ?
C42 C37 C38 119.2(2) . . ?
C39 C38 C37 118.0(2) . . ?
C39 C38 C33 121.7(2) . . ?
C37 C38 C33 120.3(2) . . ?
C40 C39 C38 121.4(3) . . ?
C40 C39 H39 119.3 . . ?
C38 C39 H39 119.3 . . ?
C39 C40 C41 120.8(3) . . ?
C39 C40 H40 119.6 . . ?
C41 C40 H40 119.6 . . ?
C42 C41 C40 119.7(3) . . ?
C42 C41 H41 120.1 . . ?
C40 C41 H41 120.1 . . ?
C41 C42 C37 120.8(3) . . ?
C41 C42 H42 119.6 . . ?
C37 C42 H42 119.6 . . ?
C44 C43 C48 119.9(2) . . ?
C44 C43 C33 122.8(2) . . ?
C48 C43 C33 117.2(2) . . ?
C43 C44 N4 121.3(3) . . ?
C43 C44 C45 118.7(3) . . ?
N4 C44 C45 120.0(3) . . ?
C46 C45 C44 121.6(3) . . ?
C46 C45 H45 119.2 . . ?
C44 C45 H45 119.2 . . ?
C45 C46 C47 121.4(3) . . ?
C45 C46 H46 119.3 . . ?
C47 C46 H46 119.3 . . ?
C52 C47 C46 122.6(3) . . ?
C52 C47 C48 119.1(3) . . ?
C46 C47 C48 118.4(3) . . ?
C49 C48 C47 117.5(3) . . ?
C49 C48 C43 122.6(2) . . ?
C47 C48 C43 120.0(3) . . ?
C50 C49 C48 121.6(3) . . ?
C50 C49 H49 119.2 . . ?
C48 C49 H49 119.2 . . ?
C49 C50 C51 120.6(3) . . ?
C49 C50 H50 119.7 . . ?
C51 C50 H50 119.7 . . ?
C52 C51 C50 119.3(3) . . ?
C52 C51 H51 120.4 . . ?
C50 C51 H51 120.4 . . ?
C51 C52 C47 122.0(3) . . ?
C51 C52 H52 119.0 . . ?
C47 C52 H52 119.0 . . ?
N4 C53 H53A 109.5 . . ?
N4 C53 H53B 109.5 . . ?
H53A C53 H53B 109.5 . . ?
N4 C53 H53C 109.5 . . ?
H53A C53 H53C 109.5 . . ?
H53B C53 H53C 109.5 . . ?
N4 C54 H54A 109.5 . . ?
N4 C54 H54B 109.5 . . ?
H54A C54 H54B 109.5 . . ?
N4 C54 H54C 109.5 . . ?
H54A C54 H54C 109.5 . . ?
H54B C54 H54C 109.5 . . ?
O2 C55 N3 113.07(19) . . ?
O2 C55 C56 118.2(2) . . ?
N3 C55 C56 128.7(2) . . ?
O2 C55 V 58.21(11) . . ?
N3 C55 V 55.62(11) . . ?
C56 C55 V 170.86(16) . . ?
C57 C56 C61 121.0(2) . . ?
C57 C56 C55 117.8(2) . . ?
C61 C56 C55 120.8(2) . . ?
C58 C57 C56 117.9(2) . . ?
C58 C57 C62 120.3(2) . . ?
C56 C57 C62 121.8(2) . . ?
C59 C58 C57 122.8(2) . . ?
C59 C58 H58 118.6 . . ?
C57 C58 H58 118.6 . . ?
C58 C59 C60 117.9(2) . . ?
C58 C59 C63 121.1(3) . . ?
C60 C59 C63 121.0(2) . . ?
C59 C60 C61 122.2(2) . . ?
C59 C60 H60 118.9 . . ?
C61 C60 H60 118.9 . . ?
C60 C61 C56 118.2(2) . . ?
C60 C61 C64 119.9(2) . . ?
C56 C61 C64 121.9(2) . . ?
C57 C62 H62A 109.5 . . ?
C57 C62 H62B 109.5 . . ?
H62A C62 H62B 109.5 . . ?
C57 C62 H62C 109.5 . . ?
H62A C62 H62C 109.5 . . ?
H62B C62 H62C 109.5 . . ?
C59 C63 H63A 109.5 . . ?
C59 C63 H63B 109.5 . . ?
H63A C63 H63B 109.5 . . ?
C59 C63 H63C 109.5 . . ?
H63A C63 H63C 109.5 . . ?
H63B C63 H63C 109.5 . . ?
C61 C64 H64A 109.5 . . ?
C61 C64 H64B 109.5 . . ?
H64A C64 H64B 109.5 . . ?
C61 C64 H64C 109.5 . . ?
H64A C64 H64C 109.5 . . ?
H64B C64 H64C 109.5 . . ?
N5 C65 H65A 109.5 . . ?
N5 C65 H65B 109.5 . . ?
H65A C65 H65B 109.5 . . ?
N5 C65 H65C 109.5 . . ?
H65A C65 H65C 109.5 . . ?
H65B C65 H65C 109.5 . . ?
N5 C66 H66A 109.5 . . ?
N5 C66 H66B 109.5 . . ?
H66A C66 H66B 109.5 . . ?
N5 C66 H66C 109.5 . . ?
H66A C66 H66C 109.5 . . ?
H66B C66 H66C 109.5 . . ?
N6 C67 H67A 109.5 . . ?
N6 C67 H67B 109.5 . . ?
H67A C67 H67B 109.5 . . ?
N6 C67 H67C 109.5 . . ?
H67A C67 H67C 109.5 . . ?
H67B C67 H67C 109.5 . . ?
N6 C68 H68A 109.5 . . ?
N6 C68 H68B 109.5 . . ?
H68A C68 H68B 109.5 . . ?
N6 C68 H68C 109.5 . . ?
H68A C68 H68C 109.5 . . ?
H68B C68 H68C 109.5 . . ?
C70 C69 H69A 109.5 . . ?
C70 C69 H69B 109.5 . . ?
H69A C69 H69B 109.5 . . ?
C70 C69 H69C 109.5 . . ?
H69A C69 H69C 109.5 . . ?
H69B C69 H69C 109.5 . . ?
C75 C70 C71 118.9(3) . . ?
C75 C70 C69 121.1(3) . . ?
C71 C70 C69 119.9(3) . . ?
C72 C71 C70 121.1(3) . . ?
C72 C71 H71 119.5 . . ?
C70 C71 H71 119.5 . . ?
C71 C72 C73 119.9(3) . . ?
C71 C72 H72 120.1 . . ?
C73 C72 H72 120.1 . . ?
C72 C73 C74 119.6(4) . . ?
C72 C73 H73 120.2 . . ?
C74 C73 H73 120.2 . . ?
C75 C74 C73 119.1(3) . . ?
C75 C74 H74 120.4 . . ?
C73 C74 H74 120.4 . . ?
C70 C75 C74 121.3(3) . . ?
C70 C75 H75 119.3 . . ?
C74 C75 H75 119.3 . . ?
C77 C76 H76A 109.5 . . ?
C77 C76 H76B 109.5 . . ?
H76A C76 H76B 109.5 . . ?
C77 C76 H76C 109.5 . . ?
H76A C76 H76C 109.5 . . ?
H76B C76 H76C 109.5 . . ?
C78 C77 C82 117.1(3) . . ?
C78 C77 C76 121.9(4) . . ?
C82 C77 C76 120.8(4) . . ?
C77 C78 C79 121.3(4) . . ?
C77 C78 H78 119.3 . . ?
C79 C78 H78 119.3 . . ?
C80 C79 C78 120.9(4) . . ?
C80 C79 H79 119.6 . . ?
C78 C79 H79 119.6 . . ?
C79 C80 C81 120.4(4) . . ?
C79 C80 H80 119.8 . . ?
C81 C80 H80 119.8 . . ?
C82 C81 C80 118.8(3) . . ?
C82 C81 H81 120.6 . . ?
C80 C81 H81 120.6 . . ?
C81 C82 C77 121.4(3) . . ?
C81 C82 H82 119.3 . . ?
C77 C82 H82 119.3 . . ?
C84 C83 H83A 109.5 . . ?
C84 C83 H83B 109.5 . . ?
H83A C83 H83B 109.5 . . ?
C84 C83 H83C 109.5 . . ?
H83A C83 H83C 109.5 . . ?
H83B C83 H83C 109.5 . . ?
C85 C84 C89 118.5(4) . . ?
C85 C84 C83 122.2(5) . . ?
C89 C84 C83 119.3(5) . . ?
C84 C85 C86 120.9(4) . . ?
C84 C85 H85 119.6 . . ?
C86 C85 H85 119.6 . . ?
C87 C86 C85 122.0(4) . . ?
C87 C86 H86 119.0 . . ?
C85 C86 H86 119.0 . . ?
C86 C87 C88 118.6(4) . . ?
C86 C87 H87 120.7 . . ?
C88 C87 H87 120.7 . . ?
C87 C88 C89 121.0(4) . . ?
C87 C88 H88 119.5 . . ?
C89 C88 H88 119.5 . . ?
C84 C89 C88 118.9(3) . . ?
C84 C89 H89 120.6 . . ?
C88 C89 H89 120.6 . . ?

loop_
_geom_bond_atom_site_label_1
_geom_bond_atom_site_label_2
_geom_bond_distance
_geom_bond_site_symmetry_2
_geom_bond_publ_flag
V N6 1.865(2) . ?
V N5 1.873(2) . ?
V N1 2.0858(19) . ?
V N3 2.0889(18) . ?
V O2 2.1491(16) . ?
V O1 2.1493(16) . ?
V C23 2.513(2) . ?
V C55 2.528(2) . ?
O1 C23 1.282(3) . ?
O2 C55 1.287(3) . ?
N1 C23 1.323(3) . ?
N1 C2 1.421(3) . ?
N2 C12 1.435(3) . ?
N2 C22 1.455(3) . ?
N2 C21 1.462(3) . ?
N3 C55 1.326(3) . ?
N3 C34 1.424(3) . ?
N4 C44 1.423(4) . ?
N4 C53 1.452(4) . ?
N4 C54 1.455(4) . ?
N5 C66 1.459(3) . ?
N5 C65 1.459(3) . ?
N6 C68 1.446(3) . ?
N6 C67 1.456(3) . ?
C1 C2 1.388(3) . ?
C1 C6 1.443(3) . ?
C1 C11 1.493(3) . ?
C2 C3 1.432(3) . ?
C3 C4 1.361(3) . ?
C3 H3 0.9500 . ?
C4 C5 1.420(3) . ?
C4 H4 0.9500 . ?
C5 C10 1.416(3) . ?
C5 C6 1.428(3) . ?
C6 C7 1.420(3) . ?
C7 C8 1.381(3) . ?
C7 H7 0.9500 . ?
C8 C9 1.405(4) . ?
C8 H8 0.9500 . ?
C9 C10 1.371(4) . ?
C9 H9 0.9500 . ?
C10 H10 0.9500 . ?
C11 C12 1.383(3) . ?
C11 C16 1.437(3) . ?
C12 C13 1.424(3) . ?
C13 C14 1.351(3) . ?
C13 H13 0.9500 . ?
C14 C15 1.420(3) . ?
C14 H14 0.9500 . ?
C15 C20 1.424(3) . ?
C15 C16 1.424(3) . ?
C16 C17 1.423(3) . ?
C17 C18 1.374(3) . ?
C17 H17 0.9500 . ?
C18 C19 1.406(3) . ?
C18 H18 0.9500 . ?
C19 C20 1.364(4) . ?
C19 H19 0.9500 . ?
C20 H20 0.9500 . ?
C21 H21A 0.9800 . ?
C21 H21B 0.9800 . ?
C21 H21C 0.9800 . ?
C22 H22A 0.9800 . ?
C22 H22B 0.9800 . ?
C22 H22C 0.9800 . ?
C23 C24 1.500(3) . ?
C24 C29 1.400(3) . ?
C24 C25 1.407(3) . ?
C25 C26 1.392(3) . ?
C25 C30 1.499(3) . ?
C26 C27 1.389(4) . ?
C26 H26 0.9500 . ?
C27 C28 1.389(4) . ?
C27 C31 1.511(3) . ?
C28 C29 1.399(3) . ?
C28 H28 0.9500 . ?
C29 C32 1.506(3) . ?
C30 H30A 0.9800 . ?
C30 H30B 0.9800 . ?
C30 H30C 0.9800 . ?
C31 H31A 0.9800 . ?
C31 H31B 0.9800 . ?
C31 H31C 0.9800 . ?
C32 H32A 0.9800 . ?
C32 H32B 0.9800 . ?
C32 H32C 0.9800 . ?
C33 C34 1.388(3) . ?
C33 C38 1.440(3) . ?
C33 C43 1.500(3) . ?
C34 C35 1.418(3) . ?
C35 C36 1.362(3) . ?
C35 H35 0.9500 . ?
C36 C37 1.419(4) . ?
C36 H36 0.9500 . ?
C37 C42 1.422(3) . ?
C37 C38 1.426(4) . ?
C38 C39 1.417(4) . ?
C39 C40 1.366(4) . ?
C39 H39 0.9500 . ?
C40 C41 1.403(4) . ?
C40 H40 0.9500 . ?
C41 C42 1.375(4) . ?
C41 H41 0.9500 . ?
C42 H42 0.9500 . ?
C43 C44 1.399(4) . ?
C43 C48 1.433(4) . ?
C44 C45 1.433(4) . ?
C45 C46 1.355(5) . ?
C45 H45 0.9500 . ?
C46 C47 1.415(4) . ?
C46 H46 0.9500 . ?
C47 C52 1.415(5) . ?
C47 C48 1.427(4) . ?
C48 C49 1.419(4) . ?
C49 C50 1.364(4) . ?
C49 H49 0.9500 . ?
C50 C51 1.414(5) . ?
C50 H50 0.9500 . ?
C51 C52 1.353(5) . ?
C51 H51 0.9500 . ?
C52 H52 0.9500 . ?
C53 H53A 0.9800 . ?
C53 H53B 0.9800 . ?
C53 H53C 0.9800 . ?
C54 H54A 0.9800 . ?
C54 H54B 0.9800 . ?
C54 H54C 0.9800 . ?
C55 C56 1.497(3) . ?
C56 C57 1.400(3) . ?
C56 C61 1.410(3) . ?
C57 C58 1.397(3) . ?
C57 C62 1.493(3) . ?
C58 C59 1.384(4) . ?
C58 H58 0.9500 . ?
C59 C60 1.389(4) . ?
C59 C63 1.514(3) . ?
C60 C61 1.397(3) . ?
C60 H60 0.9500 . ?
C61 C64 1.508(3) . ?
C62 H62A 0.9800 . ?
C62 H62B 0.9800 . ?
C62 H62C 0.9800 . ?
C63 H63A 0.9800 . ?
C63 H63B 0.9800 . ?
C63 H63C 0.9800 . ?
C64 H64A 0.9800 . ?
C64 H64B 0.9800 . ?
C64 H64C 0.9800 . ?
C65 H65A 0.9800 . ?
C65 H65B 0.9800 . ?
C65 H65C 0.9800 . ?
C66 H66A 0.9800 . ?
C66 H66B 0.9800 . ?
C66 H66C 0.9800 . ?
C67 H67A 0.9800 . ?
C67 H67B 0.9800 . ?
C67 H67C 0.9800 . ?
C68 H68A 0.9800 . ?
C68 H68B 0.9800 . ?
C68 H68C 0.9800 . ?
C69 C70 1.528(5) . ?
C69 H69A 0.9800 . ?
C69 H69B 0.9800 . ?
C69 H69C 0.9800 . ?
C70 C75 1.369(5) . ?
C70 C71 1.388(4) . ?
C71 C72 1.375(5) . ?
C71 H71 0.9500 . ?
C72 C73 1.386(5) . ?
C72 H72 0.9500 . ?
C73 C74 1.400(5) . ?
C73 H73 0.9500 . ?
C74 C75 1.390(5) . ?
C74 H74 0.9500 . ?
C75 H75 0.9500 . ?
C76 C77 1.477(5) . ?
C76 H76A 0.9800 . ?
C76 H76B 0.9800 . ?
C76 H76C 0.9800 . ?
C77 C78 1.362(5) . ?
C77 C82 1.413(5) . ?
C78 C79 1.405(5) . ?
C78 H78 0.9500 . ?
C79 C80 1.327(5) . ?
C79 H79 0.9500 . ?
C80 C81 1.398(5) . ?
C80 H80 0.9500 . ?
C81 C82 1.383(5) . ?
C81 H81 0.9500 . ?
C82 H82 0.9500 . ?
C83 C84 1.478(6) . ?
C83 H83A 0.9800 . ?
C83 H83B 0.9800 . ?
C83 H83C 0.9800 . ?
C84 C85 1.367(6) . ?
C84 C89 1.383(6) . ?
C85 C86 1.369(7) . ?
C85 H85 0.9500 . ?
C86 C87 1.338(7) . ?
C86 H86 0.9500 . ?
C87 C88 1.362(7) . ?
C87 H87 0.9500 . ?
C88 C89 1.411(6) . ?
C88 H88 0.9500 . ?
C89 H89 0.9500 . ?

loop_
_geom_torsion_atom_site_label_1
_geom_torsion_atom_site_label_2
_geom_torsion_atom_site_label_3
_geom_torsion_atom_site_label_4
_geom_torsion
_geom_torsion_site_symmetry_1
_geom_torsion_site_symmetry_2
_geom_torsion_site_symmetry_3
_geom_torsion_site_symmetry_4
_geom_torsion_publ_flag
N6 V O1 C23 -1.5(3) . . . . ?
N5 V O1 C23 117.76(13) . . . . ?
N1 V O1 C23 6.12(12) . . . . ?
N3 V O1 C23 -144.07(13) . . . . ?
O2 V O1 C23 -82.38(12) . . . . ?
C55 V O1 C23 -113.09(13) . . . . ?
N6 V O2 C55 113.92(13) . . . . ?
N5 V O2 C55 -4.1(3) . . . . ?
N1 V O2 C55 -149.61(13) . . . . ?
N3 V O2 C55 6.33(12) . . . . ?
O1 V O2 C55 -87.31(13) . . . . ?
C23 V O2 C55 -118.01(13) . . . . ?
N6 V N1 C23 171.28(13) . . . . ?
N5 V N1 C23 -87.33(14) . . . . ?
N3 V N1 C23 45.93(19) . . . . ?
O2 V N1 C23 80.62(13) . . . . ?
O1 V N1 C23 -5.93(12) . . . . ?
C55 V N1 C23 64.41(14) . . . . ?
N6 V N1 C2 18.5(2) . . . . ?
N5 V N1 C2 119.88(19) . . . . ?
N3 V N1 C2 -106.9(2) . . . . ?
O2 V N1 C2 -72.18(19) . . . . ?
O1 V N1 C2 -158.7(2) . . . . ?
C23 V N1 C2 -152.8(3) . . . . ?
C55 V N1 C2 -88.38(19) . . . . ?
N6 V N3 C55 -88.61(14) . . . . ?
N5 V N3 C55 170.22(14) . . . . ?
N1 V N3 C55 33.95(19) . . . . ?
O2 V N3 C55 -6.15(12) . . . . ?
O1 V N3 C55 78.01(13) . . . . ?
C23 V N3 C55 58.66(15) . . . . ?
N6 V N3 C34 115.6(2) . . . . ?
N5 V N3 C34 14.4(2) . . . . ?
N1 V N3 C34 -121.84(19) . . . . ?
O2 V N3 C34 -161.9(2) . . . . ?
O1 V N3 C34 -77.8(2) . . . . ?
C23 V N3 C34 -97.1(2) . . . . ?
C55 V N3 C34 -155.8(3) . . . . ?
N6 V N5 C66 159.1(2) . . . . ?
N1 V N5 C66 59.0(2) . . . . ?
N3 V N5 C66 -93.3(2) . . . . ?
O2 V N5 C66 -84.1(3) . . . . ?
O1 V N5 C66 -2.0(2) . . . . ?
C23 V N5 C66 25.9(2) . . . . ?
C55 V N5 C66 -86.7(2) . . . . ?
N6 V N5 C65 -35.6(2) . . . . ?
N1 V N5 C65 -135.7(2) . . . . ?
N3 V N5 C65 72.0(2) . . . . ?
O2 V N5 C65 81.3(3) . . . . ?
O1 V N5 C65 163.3(2) . . . . ?
C23 V N5 C65 -168.7(2) . . . . ?
C55 V N5 C65 78.6(2) . . . . ?
N5 V N6 C68 146.6(2) . . . . ?
N1 V N6 C68 -102.0(2) . . . . ?
N3 V N6 C68 45.6(2) . . . . ?
O2 V N6 C68 -15.4(2) . . . . ?
O1 V N6 C68 -95.3(3) . . . . ?
C23 V N6 C68 -96.2(2) . . . . ?
C55 V N6 C68 13.1(2) . . . . ?
N5 V N6 C67 -50.5(2) . . . . ?
N1 V N6 C67 60.9(2) . . . . ?
N3 V N6 C67 -151.5(2) . . . . ?
O2 V N6 C67 147.5(2) . . . . ?
O1 V N6 C67 67.7(3) . . . . ?
C23 V N6 C67 66.7(2) . . . . ?
C55 V N6 C67 176.0(2) . . . . ?
C6 C1 C2 N1 175.75(18) . . . . ?
C11 C1 C2 N1 -6.5(3) . . . . ?
C6 C1 C2 C3 -0.8(3) . . . . ?
C11 C1 C2 C3 176.96(19) . . . . ?
C23 N1 C2 C1 78.4(3) . . . . ?
V N1 C2 C1 -136.96(18) . . . . ?
C23 N1 C2 C3 -104.8(2) . . . . ?
V N1 C2 C3 39.8(3) . . . . ?
C1 C2 C3 C4 -0.3(3) . . . . ?
N1 C2 C3 C4 -177.2(2) . . . . ?
C2 C3 C4 C5 0.7(3) . . . . ?
C3 C4 C5 C10 -178.3(2) . . . . ?
C3 C4 C5 C6 0.0(3) . . . . ?
C10 C5 C6 C7 -3.1(3) . . . . ?
C4 C5 C6 C7 178.61(19) . . . . ?
C10 C5 C6 C1 177.24(19) . . . . ?
C4 C5 C6 C1 -1.1(3) . . . . ?
C2 C1 C6 C7 -178.23(19) . . . . ?
C11 C1 C6 C7 3.9(3) . . . . ?
C2 C1 C6 C5 1.5(3) . . . . ?
C11 C1 C6 C5 -176.39(18) . . . . ?
C5 C6 C7 C8 2.8(3) . . . . ?
C1 C6 C7 C8 -177.5(2) . . . . ?
C6 C7 C8 C9 -0.4(3) . . . . ?
C7 C8 C9 C10 -1.9(3) . . . . ?
C8 C9 C10 C5 1.7(3) . . . . ?
C4 C5 C10 C9 179.1(2) . . . . ?
C6 C5 C10 C9 0.8(3) . . . . ?
C2 C1 C11 C12 75.7(3) . . . . ?
C6 C1 C11 C12 -106.6(2) . . . . ?
C2 C1 C11 C16 -107.6(2) . . . . ?
C6 C1 C11 C16 70.2(2) . . . . ?
C16 C11 C12 C13 2.3(3) . . . . ?
C1 C11 C12 C13 178.97(19) . . . . ?
C16 C11 C12 N2 -176.20(18) . . . . ?
C1 C11 C12 N2 0.5(3) . . . . ?
C22 N2 C12 C11 79.2(3) . . . . ?
C21 N2 C12 C11 -152.8(2) . . . . ?
C22 N2 C12 C13 -99.3(3) . . . . ?
C21 N2 C12 C13 28.8(3) . . . . ?
C11 C12 C13 C14 -1.8(3) . . . . ?
N2 C12 C13 C14 176.7(2) . . . . ?
C12 C13 C14 C15 -0.4(4) . . . . ?
C13 C14 C15 C20 -177.7(2) . . . . ?
C13 C14 C15 C16 2.0(3) . . . . ?
C14 C15 C16 C17 179.4(2) . . . . ?
C20 C15 C16 C17 -0.8(3) . . . . ?
C14 C15 C16 C11 -1.5(3) . . . . ?
C20 C15 C16 C11 178.3(2) . . . . ?
C12 C11 C16 C17 178.4(2) . . . . ?
C1 C11 C16 C17 1.6(3) . . . . ?
C12 C11 C16 C15 -0.7(3) . . . . ?
C1 C11 C16 C15 -177.49(18) . . . . ?
C15 C16 C17 C18 1.5(3) . . . . ?
C11 C16 C17 C18 -177.6(2) . . . . ?
C16 C17 C18 C19 -1.0(3) . . . . ?
C17 C18 C19 C20 -0.3(4) . . . . ?
C18 C19 C20 C15 0.9(4) . . . . ?
C14 C15 C20 C19 179.4(2) . . . . ?
C16 C15 C20 C19 -0.4(3) . . . . ?
V O1 C23 N1 -9.37(18) . . . . ?
V O1 C23 C24 171.04(17) . . . . ?
C2 N1 C23 O1 164.90(19) . . . . ?
V N1 C23 O1 9.66(19) . . . . ?
C2 N1 C23 C24 -15.5(3) . . . . ?
V N1 C23 C24 -170.8(2) . . . . ?
C2 N1 C23 V 155.2(2) . . . . ?
N6 V C23 O1 179.32(12) . . . . ?
N5 V C23 O1 -66.63(13) . . . . ?
N1 V C23 O1 -169.7(2) . . . . ?
N3 V C23 O1 40.47(14) . . . . ?
O2 V C23 O1 94.16(12) . . . . ?
C55 V C23 O1 67.26(13) . . . . ?
N6 V C23 N1 -10.99(17) . . . . ?
N5 V C23 N1 103.05(14) . . . . ?
N3 V C23 N1 -149.85(13) . . . . ?
O2 V C23 N1 -96.15(13) . . . . ?
O1 V C23 N1 169.7(2) . . . . ?
C55 V C23 N1 -123.06(13) . . . . ?
N6 V C23 C24 105.0(11) . . . . ?
N5 V C23 C24 -140.9(11) . . . . ?
N1 V C23 C24 116.0(11) . . . . ?
N3 V C23 C24 -33.8(11) . . . . ?
O2 V C23 C24 19.9(11) . . . . ?
O1 V C23 C24 -74.3(11) . . . . ?
C55 V C23 C24 -7.0(11) . . . . ?
O1 C23 C24 C29 -104.7(2) . . . . ?
N1 C23 C24 C29 75.8(3) . . . . ?
V C23 C24 C29 -34.8(12) . . . . ?
O1 C23 C24 C25 70.1(3) . . . . ?
N1 C23 C24 C25 -109.4(3) . . . . ?
V C23 C24 C25 139.9(10) . . . . ?
C29 C24 C25 C26 -1.8(3) . . . . ?
C23 C24 C25 C26 -176.52(19) . . . . ?
C29 C24 C25 C30 177.7(2) . . . . ?
C23 C24 C25 C30 2.9(3) . . . . ?
C24 C25 C26 C27 1.1(3) . . . . ?
C30 C25 C26 C27 -178.3(2) . . . . ?
C25 C26 C27 C28 0.3(4) . . . . ?
C25 C26 C27 C31 179.2(2) . . . . ?
C26 C27 C28 C29 -1.1(4) . . . . ?
C31 C27 C28 C29 -180.0(2) . . . . ?
C27 C28 C29 C24 0.4(3) . . . . ?
C27 C28 C29 C32 177.2(2) . . . . ?
C25 C24 C29 C28 1.0(3) . . . . ?
C23 C24 C29 C28 175.6(2) . . . . ?
C25 C24 C29 C32 -175.7(2) . . . . ?
C23 C24 C29 C32 -1.1(3) . . . . ?
C38 C33 C34 C35 2.3(3) . . . . ?
C43 C33 C34 C35 178.4(2) . . . . ?
C38 C33 C34 N3 179.5(2) . . . . ?
C43 C33 C34 N3 -4.4(4) . . . . ?
C55 N3 C34 C33 79.7(3) . . . . ?
V N3 C34 C33 -131.1(2) . . . . ?
C55 N3 C34 C35 -103.0(3) . . . . ?
V N3 C34 C35 46.3(3) . . . . ?
C33 C34 C35 C36 -3.4(3) . . . . ?
N3 C34 C35 C36 179.2(2) . . . . ?
C34 C35 C36 C37 1.6(4) . . . . ?
C35 C36 C37 C42 -177.5(2) . . . . ?
C35 C36 C37 C38 1.1(4) . . . . ?
C36 C37 C38 C39 178.8(2) . . . . ?
C42 C37 C38 C39 -2.6(4) . . . . ?
C36 C37 C38 C33 -2.1(3) . . . . ?
C42 C37 C38 C33 176.5(2) . . . . ?
C34 C33 C38 C39 179.5(2) . . . . ?
C43 C33 C38 C39 3.1(4) . . . . ?
C34 C33 C38 C37 0.4(3) . . . . ?
C43 C33 C38 C37 -176.0(2) . . . . ?
C37 C38 C39 C40 2.8(4) . . . . ?
C33 C38 C39 C40 -176.4(3) . . . . ?
C38 C39 C40 C41 -0.8(5) . . . . ?
C39 C40 C41 C42 -1.4(5) . . . . ?
C40 C41 C42 C37 1.5(5) . . . . ?
C36 C37 C42 C41 179.1(3) . . . . ?
C38 C37 C42 C41 0.6(4) . . . . ?
C34 C33 C43 C44 77.3(3) . . . . ?
C38 C33 C43 C44 -106.5(3) . . . . ?
C34 C33 C43 C48 -105.6(3) . . . . ?
C38 C33 C43 C48 70.6(3) . . . . ?
C48 C43 C44 N4 -176.7(2) . . . . ?
C33 C43 C44 N4 0.4(4) . . . . ?
C48 C43 C44 C45 2.0(3) . . . . ?
C33 C43 C44 C45 179.1(2) . . . . ?
C53 N4 C44 C43 65.0(3) . . . . ?
C54 N4 C44 C43 -165.0(2) . . . . ?
C53 N4 C44 C45 -113.7(3) . . . . ?
C54 N4 C44 C45 16.3(3) . . . . ?
C43 C44 C45 C46 -2.1(4) . . . . ?
N4 C44 C45 C46 176.6(3) . . . . ?
C44 C45 C46 C47 -0.1(4) . . . . ?
C45 C46 C47 C52 -178.4(3) . . . . ?
C45 C46 C47 C48 2.4(4) . . . . ?
C52 C47 C48 C49 -1.3(4) . . . . ?
C46 C47 C48 C49 178.0(2) . . . . ?
C52 C47 C48 C43 178.3(2) . . . . ?
C46 C47 C48 C43 -2.5(4) . . . . ?
C44 C43 C48 C49 179.8(2) . . . . ?
C33 C43 C48 C49 2.6(3) . . . . ?
C44 C43 C48 C47 0.3(4) . . . . ?
C33 C43 C48 C47 -176.9(2) . . . . ?
C47 C48 C49 C50 1.3(4) . . . . ?
C43 C48 C49 C50 -178.3(2) . . . . ?
C48 C49 C50 C51 -0.1(4) . . . . ?
C49 C50 C51 C52 -1.1(4) . . . . ?
C50 C51 C52 C47 1.1(5) . . . . ?
C46 C47 C52 C51 -179.1(3) . . . . ?
C48 C47 C52 C51 0.1(4) . . . . ?
V O2 C55 N3 -9.58(18) . . . . ?
V O2 C55 C56 170.28(18) . . . . ?
C34 N3 C55 O2 169.0(2) . . . . ?
V N3 C55 O2 9.87(19) . . . . ?
C34 N3 C55 C56 -10.8(4) . . . . ?
V N3 C55 C56 -170.0(2) . . . . ?
C34 N3 C55 V 159.1(2) . . . . ?
N6 V C55 O2 -69.62(13) . . . . ?
N5 V C55 O2 178.17(12) . . . . ?
N1 V C55 O2 33.18(14) . . . . ?
N3 V C55 O2 -169.3(2) . . . . ?
O1 V C55 O2 89.93(12) . . . . ?
C23 V C55 O2 61.72(13) . . . . ?
N6 V C55 N3 99.69(14) . . . . ?
N5 V C55 N3 -12.52(17) . . . . ?
N1 V C55 N3 -157.51(13) . . . . ?
O2 V C55 N3 169.3(2) . . . . ?
O1 V C55 N3 -100.77(13) . . . . ?
C23 V C55 N3 -128.97(13) . . . . ?
N6 V C55 C56 -139.1(11) . . . . ?
N5 V C55 C56 108.6(10) . . . . ?
N1 V C55 C56 -36.3(11) . . . . ?
N3 V C55 C56 121.2(11) . . . . ?
O2 V C55 C56 -69.5(10) . . . . ?
O1 V C55 C56 20.4(11) . . . . ?
C23 V C55 C56 -7.8(11) . . . . ?
O2 C55 C56 C57 68.4(3) . . . . ?
N3 C55 C56 C57 -111.7(3) . . . . ?
V C55 C56 C57 133.1(10) . . . . ?
O2 C55 C56 C61 -104.7(3) . . . . ?
N3 C55 C56 C61 75.1(3) . . . . ?
V C55 C56 C61 -40.1(12) . . . . ?
C61 C56 C57 C58 -2.0(3) . . . . ?
C55 C56 C57 C58 -175.1(2) . . . . ?
C61 C56 C57 C62 177.5(2) . . . . ?
C55 C56 C57 C62 4.3(3) . . . . ?
C56 C57 C58 C59 0.9(4) . . . . ?
C62 C57 C58 C59 -178.6(2) . . . . ?
C57 C58 C59 C60 0.4(4) . . . . ?
C57 C58 C59 C63 -179.0(3) . . . . ?
C58 C59 C60 C61 -0.6(4) . . . . ?
C63 C59 C60 C61 178.8(3) . . . . ?
C59 C60 C61 C56 -0.5(4) . . . . ?
C59 C60 C61 C64 176.9(2) . . . . ?
C57 C56 C61 C60 1.8(3) . . . . ?
C55 C56 C61 C60 174.8(2) . . . . ?
C57 C56 C61 C64 -175.5(2) . . . . ?
C55 C56 C61 C64 -2.6(3) . . . . ?
C75 C70 C71 C72 1.5(4) . . . . ?
C69 C70 C71 C72 -175.4(3) . . . . ?
C70 C71 C72 C73 -0.9(5) . . . . ?
C71 C72 C73 C74 0.1(5) . . . . ?
C72 C73 C74 C75 0.2(5) . . . . ?
C71 C70 C75 C74 -1.2(5) . . . . ?
C69 C70 C75 C74 175.6(3) . . . . ?
C73 C74 C75 C70 0.4(5) . . . . ?
C82 C77 C78 C79 4.0(6) . . . . ?
C76 C77 C78 C79 179.7(4) . . . . ?
C77 C78 C79 C80 -2.9(6) . . . . ?
C78 C79 C80 C81 0.5(6) . . . . ?
C79 C80 C81 C82 0.4(6) . . . . ?
C80 C81 C82 C77 0.9(6) . . . . ?
C78 C77 C82 C81 -3.0(6) . . . . ?
C76 C77 C82 C81 -178.8(4) . . . . ?
C89 C84 C85 C86 -3.9(6) . . . . ?
C83 C84 C85 C86 177.1(4) . . . . ?
C84 C85 C86 C87 4.1(7) . . . . ?
C85 C86 C87 C88 -1.1(7) . . . . ?
C86 C87 C88 C89 -1.9(7) . . . . ?
C85 C84 C89 C88 0.9(5) . . . . ?
C83 C84 C89 C88 179.9(3) . . . . ?
C87 C88 C89 C84 2.0(6) . . . . ?
